data_1519794
loop_
_publ_author_name
'Huth, Susanne L.'
'Hursthouse, Michael B.'

_publ_section_title
;
 3-Furoic acid - C5H4O3
;
_journal_name_full 'Crystal Structure Report Archive'
_journal_page_first 377
_journal_year 2007
_chemical_formula_sum 'C5 H4 O3'
_chemical_formula_weight 112.08
_space_group_IT_number 14
_symmetry_cell_setting monoclinic
_symmetry_space_group_name_Hall '-P 2ybc'
_symmetry_space_group_name_H-M 'P 1 21/c 1'
_atom_sites_solution_hydrogens geom
_atom_sites_solution_primary direct
_atom_sites_solution_secondary difmap
_cell_angle_alpha 90.00
_cell_angle_beta 90.624(5)
_cell_angle_gamma 90.00
_cell_formula_units_Z 4
_cell_length_a 5.1078(4)
_cell_length_b 5.8535(5)
_cell_length_c 16.0142(14)
_cell_measurement_reflns_used 12114
_cell_measurement_temperature 120(2)
_cell_measurement_theta_max 27.48
_cell_measurement_theta_min 2.91
_cell_volume 478.77(7)
_computing_cell_refinement 'DENZO (Otwinowski & Minor, 1997) & COLLECT (Hooft, R.W.W., 1998)'
_computing_data_collection 'COLLECT (Hooft, R.W.W., 1998)'
_computing_data_reduction 'DENZO (Otwinowski & Minor, 1997) & COLLECT (Hooft, R.W.W., 1998)'
_computing_structure_refinement 'SHELXL-97 (Sheldrick, 1997)'
_computing_structure_solution 'SHELXS-97 (Sheldrick, 1997)'
_diffrn_ambient_temperature 120(2)
_diffrn_detector_area_resol_mean 9.091
_diffrn_measured_fraction_theta_full 0.996
_diffrn_measured_fraction_theta_max 0.996
_diffrn_measurement_device_type 'Bruker-Nonius Roper CCD camera on \k-goniostat'
_diffrn_measurement_method '\f & \w scans'
_diffrn_radiation_monochromator graphite
_diffrn_radiation_source 'Bruker-Nonius FR591 rotating anode'
_diffrn_radiation_type MoK\a
_diffrn_radiation_wavelength 0.71073
_diffrn_reflns_av_R_equivalents 0.0579
_diffrn_reflns_av_sigmaI/netI 0.0879
_diffrn_reflns_limit_h_max 6
_diffrn_reflns_limit_h_min -6
_diffrn_reflns_limit_k_max 7
_diffrn_reflns_limit_k_min -7
_diffrn_reflns_limit_l_max 20
_diffrn_reflns_limit_l_min -20
_diffrn_reflns_number 6424
_diffrn_reflns_theta_full 27.50
_diffrn_reflns_theta_max 27.50
_diffrn_reflns_theta_min 3.71
_exptl_absorpt_coefficient_mu 0.132
_exptl_absorpt_correction_T_max 0.9974
_exptl_absorpt_correction_T_min 0.9716
_exptl_absorpt_correction_type multi-scan
_exptl_absorpt_process_details 'SADABS 2007/2 (Sheldrick, G.M., 2007)'
_exptl_crystal_colour colourless
_exptl_crystal_density_diffrn 1.555
_exptl_crystal_density_method 'not measured'
_exptl_crystal_description plate
_exptl_crystal_F_000 232
_exptl_crystal_size_max 0.22
_exptl_crystal_size_mid 0.12
_exptl_crystal_size_min 0.02
_refine_diff_density_max 0.273
_refine_diff_density_min -0.260
_refine_diff_density_rms 0.052
_refine_ls_extinction_coef 0.073(15)
_refine_ls_extinction_expression Fc^*^=kFc[1+0.001xFc^2^\l^3^/sin(2\q)]^-1/4^
_refine_ls_extinction_method SHELXL
_refine_ls_goodness_of_fit_ref 1.037
_refine_ls_hydrogen_treatment mixed
_refine_ls_matrix_type full
_refine_ls_number_parameters 78
_refine_ls_number_reflns 1100
_refine_ls_number_restraints 1
_refine_ls_restrained_S_all 1.038
_refine_ls_R_factor_all 0.0689
_refine_ls_R_factor_gt 0.0407
_refine_ls_shift/su_max 0.000
_refine_ls_shift/su_mean 0.000
_refine_ls_structure_factor_coef Fsqd
_refine_ls_weighting_details 'calc w=1/[\s^2^(Fo^2^)+(0.0451P)^2^+0.2420P] where P=(Fo^2^+2Fc^2^)/3'
_refine_ls_weighting_scheme calc
_refine_ls_wR_factor_gt 0.0939
_refine_ls_wR_factor_ref 0.1048
_reflns_number_gt 836
_reflns_number_total 1100
_reflns_threshold_expression >2sigma(I)
_cod_data_source_file eCrystal-377.cif
_cod_data_source_block 2007may0020
_cod_depositor_comments
;
Citation :
Sample, Donated and Huth, Susanne L. and Hursthouse, Michael B. (2007) 
University of Southampton, Crystal Structure Report Archive. 
(doi:10.5258/ecrystals/377)

More at:
http://ecrystals.chem.soton.ac.uk/377/

More information about this compound can be found at: 
http://www.maybridge.com/

The following automatic conversions were performed:

'_symmetry_cell_setting' value 'Monoclinic' changed to 'monoclinic'
according to the built-in table from CIF Core dictionary named
'cif_core.dic' version 2.4.1 from 2010-06-29.

Automatic conversion script
Id: cif_fix_values 3392 2015-05-12 13:50:21Z andrius 
;
_cod_original_sg_symbol_H-M P2(1)/c
_cod_database_code 1519794

loop_
_symmetry_equiv_pos_as_xyz
'x, y, z'
'-x, y+1/2, -z+1/2'
'-x, -y, -z'
'x, -y-1/2, z-1/2'

loop_
_atom_site_label
_atom_site_type_symbol
_atom_site_fract_x
_atom_site_fract_y
_atom_site_fract_z
_atom_site_U_iso_or_equiv
_atom_site_adp_type
_atom_site_occupancy
_atom_site_symmetry_multiplicity
_atom_site_calc_flag
_atom_site_refinement_flags
_atom_site_disorder_assembly
_atom_site_disorder_group
C1 C 0.2244(3) 0.8773(3) 0.06723(10) 0.0217(4) Uani 1 1 d . . .
C2 C 0.0188(3) 0.7786(3) 0.11883(10) 0.0215(4) Uani 1 1 d . . .
C3 C -0.0499(3) 0.5555(3) 0.12270(10) 0.0245(4) Uani 1 1 d . . .
H3 H 0.0313 0.4363 0.0922 0.029 Uiso 1 1 calc R . .
C4 C -0.3088(3) 0.7391(3) 0.20807(11) 0.0270(4) Uani 1 1 d . . .
H4 H -0.4406 0.7689 0.2480 0.032 Uiso 1 1 calc R . .
C5 C -0.1526(3) 0.8983(3) 0.17464(11) 0.0249(4) Uani 1 1 d . . .
H5 H -0.1547 1.0578 0.1856 0.030 Uiso 1 1 calc R . .
O1 O 0.3556(2) 0.7246(2) 0.02408(7) 0.0265(4) Uani 1 1 d D . .
O2 O 0.2680(2) 1.0842(2) 0.06504(7) 0.0259(3) Uani 1 1 d . . .
O3 O -0.2511(2) 0.5260(2) 0.17633(8) 0.0274(4) Uani 1 1 d . . .
H1O H 0.477(4) 0.788(4) -0.0063(15) 0.057(8) Uiso 1 1 d D . .

loop_
_atom_site_aniso_label
_atom_site_aniso_U_11
_atom_site_aniso_U_22
_atom_site_aniso_U_33
_atom_site_aniso_U_23
_atom_site_aniso_U_13
_atom_site_aniso_U_12
C1 0.0218(8) 0.0207(9) 0.0227(8) 0.0000(6) 0.0005(6) 0.0009(6)
C2 0.0210(8) 0.0221(8) 0.0214(8) 0.0001(6) 0.0017(6) 0.0010(6)
C3 0.0237(8) 0.0235(9) 0.0266(9) 0.0000(7) 0.0053(7) -0.0001(7)
C4 0.0253(8) 0.0258(9) 0.0302(9) -0.0018(7) 0.0077(7) 0.0022(7)
C5 0.0229(8) 0.0210(9) 0.0311(9) -0.0019(7) 0.0053(7) 0.0017(7)
O1 0.0273(7) 0.0203(7) 0.0320(7) -0.0028(5) 0.0122(5) 0.0000(5)
O2 0.0272(6) 0.0186(6) 0.0321(7) -0.0002(5) 0.0076(5) 0.0002(5)
O3 0.0272(7) 0.0218(7) 0.0331(7) 0.0023(5) 0.0074(5) -0.0019(5)

loop_
_atom_type_symbol
_atom_type_description
_atom_type_scat_dispersion_real
_atom_type_scat_dispersion_imag
_atom_type_scat_source
C C 0.0033 0.0016 'International Tables Vol C Tables 4.2.6.8 and 6.1.1.4'
H H 0.0000 0.0000 'International Tables Vol C Tables 4.2.6.8 and 6.1.1.4'
O O 0.0106 0.0060 'International Tables Vol C Tables 4.2.6.8 and 6.1.1.4'

loop_
_geom_angle_atom_site_label_1
_geom_angle_atom_site_label_2
_geom_angle_atom_site_label_3
_geom_angle
_geom_angle_site_symmetry_1
_geom_angle_site_symmetry_3
O2 C1 O1 123.99(14) . .
O2 C1 C2 122.40(14) . .
O1 C1 C2 113.62(14) . .
C3 C2 C5 106.34(14) . .
C3 C2 C1 126.53(15) . .
C5 C2 C1 127.12(15) . .
C2 C3 O3 110.48(14) . .
C2 C3 H3 124.8 . .
O3 C3 H3 124.8 . .
C5 C4 O3 110.53(15) . .
C5 C4 H4 124.7 . .
O3 C4 H4 124.7 . .
C4 C5 C2 106.12(15) . .
C4 C5 H5 126.9 . .
C2 C5 H5 126.9 . .
C1 O1 H1O 111.7(18) . .
C3 O3 C4 106.52(13) . .

loop_
_geom_bond_atom_site_label_1
_geom_bond_atom_site_label_2
_geom_bond_distance
_geom_bond_site_symmetry_2
C1 O2 1.232(2) .
C1 O1 1.3172(19) .
C1 C2 1.463(2) .
C2 C3 1.354(2) .
C2 C5 1.440(2) .
C3 O3 1.357(2) .
C3 H3 0.9500 .
C4 C5 1.342(3) .
C4 O3 1.380(2) .
C4 H4 0.9500 .
C5 H5 0.9500 .
O1 H1O 0.876(17) .

loop_
_geom_hbond_atom_site_label_D
_geom_hbond_atom_site_label_H
_geom_hbond_atom_site_label_A
_geom_hbond_distance_DH
_geom_hbond_distance_HA
_geom_hbond_distance_DA
_geom_hbond_angle_DHA
_geom_hbond_site_symmetry_A
O1 H1O O2 0.876(17) 1.779(17) 2.6545(17) 178(3) 3_675
